data_7150470
loop_
_publ_author_name
'Oddershede, Jette'
'Henriksen, Lars'
'Larsen, Sine'

_publ_section_title
;
 Relations between 77Se NMR chemical shifts of (phenylseleno)benzenes
 and their molecular structures derived from nine X-ray crystal
 structures
;
_journal_issue 6
_journal_name_full 'Organic &amp;  Biomolecular Chemistry'
_journal_page_first 1053
_journal_paper_doi 10.1039/b211130f
_journal_volume 1
_journal_year 2003
_chemical_formula_moiety 'C22 H22 O2 Se2'
_chemical_formula_sum 'C22 H22 O2 Se2'
_chemical_formula_weight 476.32
_chemical_name_common 4
_chemical_name_systematic
; 
1,2-diethoxy-4,5-bis(phenylseleno)benzene 
;
_space_group_IT_number 2
_symmetry_cell_setting triclinic
_symmetry_space_group_name_Hall '-P 1'
_symmetry_space_group_name_H-M 'P -1'
_atom_sites_solution_hydrogens geom
_atom_sites_solution_primary direct
_atom_sites_solution_secondary difmap
_audit_creation_method SHELXL-97
_cell_angle_alpha 116.25(2)
_cell_angle_beta 100.280(17)
_cell_angle_gamma 104.48(2)
_cell_formula_units_Z 2
_cell_length_a 8.5958(17)
_cell_length_b 11.370(3)
_cell_length_c 12.388(3)
_cell_measurement_reflns_used 20
_cell_measurement_temperature 122.0(5)
_cell_measurement_theta_max 41.50
_cell_measurement_theta_min 39.27
_cell_volume 991.4(5)
_computing_cell_refinement 'CAD4 Express (1994)'
_computing_data_collection 'CAD4 Express (1994)'
_computing_data_reduction 'DREADD (Blessing 1987)'
_computing_molecular_graphics 'ORTEPII (Johnson, 1976)'
_computing_publication_material 'SHELXL-97 (Sheldrick, 1997)'
_computing_structure_refinement 'SHELXL-97 (Sheldrick, 1997)'
_computing_structure_solution 'SHELXS-97 (Sheldrick, 1990)'
_diffrn_ambient_temperature 122.0(5)
_diffrn_measured_fraction_theta_full 0.963
_diffrn_measured_fraction_theta_max 0.963
_diffrn_measurement_device_type 'Enraf-Nonius CAD4'
_diffrn_measurement_method \w--2\q
_diffrn_radiation_monochromator graphite
_diffrn_radiation_source 'fine-focus sealed tube'
_diffrn_radiation_type CuK\a
_diffrn_radiation_wavelength 1.54180
_diffrn_reflns_av_R_equivalents 0.0290
_diffrn_reflns_av_sigmaI/netI 0.0299
_diffrn_reflns_limit_h_max 5
_diffrn_reflns_limit_h_min -10
_diffrn_reflns_limit_k_max 14
_diffrn_reflns_limit_k_min -14
_diffrn_reflns_limit_l_max 15
_diffrn_reflns_limit_l_min -15
_diffrn_reflns_number 6745
_diffrn_reflns_theta_full 74.91
_diffrn_reflns_theta_max 74.91
_diffrn_reflns_theta_min 4.22
_diffrn_standards_decay_% 4.6
_diffrn_standards_interval_time 167
_diffrn_standards_number 5
_exptl_absorpt_coefficient_mu 4.761
_exptl_absorpt_correction_T_max 0.177
_exptl_absorpt_correction_T_min 0.046
_exptl_absorpt_correction_type integration
_exptl_absorpt_process_details '(DeTitta, 1985)'
_exptl_crystal_colour colourless
_exptl_crystal_density_diffrn 1.596
_exptl_crystal_density_method 'not measured'
_exptl_crystal_description needle
_exptl_crystal_F_000 476
_exptl_crystal_size_max 0.20
_exptl_crystal_size_mid 0.08
_exptl_crystal_size_min 0.07
_refine_diff_density_max 1.960
_refine_diff_density_min -0.912
_refine_diff_density_rms 0.089
_refine_ls_extinction_method none
_refine_ls_goodness_of_fit_ref 1.094
_refine_ls_hydrogen_treatment mixed
_refine_ls_matrix_type full
_refine_ls_number_parameters 227
_refine_ls_number_reflns 3936
_refine_ls_number_restraints 0
_refine_ls_restrained_S_all 1.094
_refine_ls_R_factor_all 0.0355
_refine_ls_R_factor_gt 0.0349
_refine_ls_shift/su_max 0.001
_refine_ls_shift/su_mean 0.000
_refine_ls_structure_factor_coef Fsqd
_refine_ls_weighting_details 'calc w=1/[\s^2^(Fo^2^)+(0.0256P)^2^+2.6667P] where P=(Fo^2^+2Fc^2^)/3'
_refine_ls_weighting_scheme calc
_refine_ls_wR_factor_gt 0.0863
_refine_ls_wR_factor_ref 0.0867
_reflns_number_gt 3868
_reflns_number_total 3936
_reflns_threshold_expression >2sigma(I)
_cod_data_source_file b211130f.txt
_cod_data_source_block 4
_cod_database_code 7150470

loop_
_symmetry_equiv_pos_as_xyz
'x, y, z'
'-x, -y, -z'

loop_
_atom_site_label
_atom_site_type_symbol
_atom_site_fract_x
_atom_site_fract_y
_atom_site_fract_z
_atom_site_U_iso_or_equiv
_atom_site_adp_type
_atom_site_occupancy
_atom_site_symmetry_multiplicity
_atom_site_calc_flag
_atom_site_refinement_flags
_atom_site_disorder_assembly
_atom_site_disorder_group
Se1 Se 0.28117(4) 0.04554(3) 0.37247(3) 0.02053(10) Uani 1 1 d . . .
Se2 Se 0.57254(4) 0.08358(4) 0.21713(3) 0.02390(10) Uani 1 1 d . . .
C1 C 0.5205(4) 0.1570(3) 0.4614(3) 0.0190(6) Uani 1 1 d . . .
C2 C 0.6364(4) 0.1751(3) 0.3998(3) 0.0201(6) Uani 1 1 d . . .
C3 C 0.8090(4) 0.2590(3) 0.4717(3) 0.0200(6) Uani 1 1 d . . .
H3 H 0.8871 0.2763 0.4300 0.024 Uiso 1 1 calc R . .
C4 C 0.8663(4) 0.3167(3) 0.6024(3) 0.0178(5) Uani 1 1 d . . .
C5 C 0.7494(4) 0.2932(3) 0.6645(3) 0.0167(5) Uani 1 1 d . . .
C6 C 0.5776(4) 0.2178(3) 0.5936(3) 0.0188(6) Uani 1 1 d . . .
H6 H 0.4976 0.2075 0.6358 0.023 Uiso 1 1 calc R . .
C11 C 0.2203(3) 0.1610(3) 0.3107(3) 0.0167(5) Uani 1 1 d . . .
C21 C 0.6685(4) -0.0596(3) 0.1868(3) 0.0201(6) Uani 1 1 d . . .
O4 O 1.0307(3) 0.3981(2) 0.68057(19) 0.0203(4) Uani 1 1 d . . .
O5 O 0.8169(2) 0.3484(2) 0.79215(19) 0.0195(4) Uani 1 1 d . . .
C7 C 1.1541(4) 0.4243(4) 0.6205(3) 0.0270(7) Uani 1 1 d . . .
H71 H 1.1214 0.4706 0.5736 0.032 Uiso 1 1 calc R . .
H72 H 1.1603 0.3343 0.5595 0.032 Uiso 1 1 calc R . .
C8 C 1.3232(4) 0.5192(4) 0.7249(3) 0.0357(8) Uani 1 1 d . . .
H81 H 1.3531 0.4729 0.7716 0.043 Uiso 1 1 calc R . .
H82 H 1.3160 0.6085 0.7837 0.043 Uiso 1 1 calc R . .
H83 H 1.4109 0.5379 0.6875 0.043 Uiso 1 1 calc R . .
C9 C 0.7061(4) 0.3070(3) 0.8545(3) 0.0206(6) Uani 1 1 d . . .
H91 H 0.6302 0.2062 0.7985 0.025 Uiso 1 1 calc R . .
H92 H 0.6345 0.3646 0.8737 0.025 Uiso 1 1 calc R . .
C10 C 0.8174(4) 0.3301(4) 0.9761(3) 0.0259(6) Uani 1 1 d . . .
H101 H 0.8905 0.2752 0.9562 0.031 Uiso 1 1 calc R . .
H102 H 0.7457 0.2994 1.0192 0.031 Uiso 1 1 calc R . .
H103 H 0.8885 0.4307 1.0321 0.031 Uiso 1 1 calc R . .
C12 C 0.0769(4) 0.0963(3) 0.2035(3) 0.0219(6) Uani 1 1 d . . .
H12 H 0.0191 -0.0034 0.1584 0.026 Uiso 1 1 calc R . .
C13 C 0.0177(4) 0.1774(4) 0.1620(3) 0.0273(7) Uani 1 1 d . . .
H13 H -0.0816 0.1330 0.0893 0.033 Uiso 1 1 calc R . .
C14 C 0.1031(4) 0.3230(3) 0.2264(3) 0.0239(6) Uani 1 1 d . . .
H14 H 0.0625 0.3783 0.1980 0.029 Uiso 1 1 calc R . .
C15 C 0.2482(4) 0.3869(3) 0.3324(3) 0.0223(6) Uani 1 1 d . . .
H15 H 0.3075 0.4863 0.3760 0.027 Uiso 1 1 calc R . .
C16 C 0.3074(4) 0.3073(3) 0.3754(3) 0.0197(6) Uani 1 1 d . . .
H16 H 0.4066 0.3519 0.4482 0.024 Uiso 1 1 calc R . .
C22 C 0.6452(4) -0.1526(3) 0.0598(3) 0.0256(6) Uani 1 1 d . . .
H22 H 0.5865 -0.1426 -0.0063 0.031 Uiso 1 1 calc R . .
C23 C 0.7087(4) -0.2603(4) 0.0307(3) 0.0326(7) Uani 1 1 d . . .
H23 H 0.6933 -0.3239 -0.0556 0.039 Uiso 1 1 calc R . .
C24 C 0.7943(4) -0.2750(4) 0.1272(4) 0.0310(7) Uani 1 1 d . . .
H24 H 0.8378 -0.3483 0.1071 0.037 Uiso 1 1 calc R . .
C25 C 0.8160(4) -0.1826(3) 0.2524(3) 0.0275(7) Uani 1 1 d . . .
H25 H 0.8745 -0.1929 0.3185 0.033 Uiso 1 1 calc R . .
C26 C 0.7533(4) -0.0750(3) 0.2832(3) 0.0225(6) Uani 1 1 d . . .
H26 H 0.7684 -0.0123 0.3697 0.027 Uiso 1 1 calc R . .

loop_
_atom_site_aniso_label
_atom_site_aniso_U_11
_atom_site_aniso_U_22
_atom_site_aniso_U_33
_atom_site_aniso_U_23
_atom_site_aniso_U_13
_atom_site_aniso_U_12
Se1 0.01776(16) 0.01916(16) 0.02565(17) 0.01470(13) 0.00223(12) 0.00569(12)
Se2 0.02744(18) 0.03204(18) 0.02148(17) 0.01706(14) 0.00834(13) 0.01858(14)
C1 0.0166(13) 0.0194(13) 0.0264(14) 0.0142(12) 0.0071(11) 0.0100(11)
C2 0.0236(14) 0.0218(13) 0.0219(14) 0.0140(12) 0.0077(12) 0.0140(12)
C3 0.0212(14) 0.0236(14) 0.0274(15) 0.0177(12) 0.0141(12) 0.0139(12)
C4 0.0158(13) 0.0174(12) 0.0249(14) 0.0126(11) 0.0081(11) 0.0092(11)
C5 0.0182(13) 0.0173(12) 0.0206(13) 0.0121(11) 0.0083(11) 0.0097(11)
C6 0.0182(13) 0.0192(13) 0.0259(14) 0.0150(12) 0.0098(12) 0.0094(11)
C11 0.0145(12) 0.0203(13) 0.0217(13) 0.0135(11) 0.0086(11) 0.0092(11)
C21 0.0178(13) 0.0230(14) 0.0236(14) 0.0136(12) 0.0092(11) 0.0093(11)
O4 0.0149(9) 0.0233(10) 0.0249(10) 0.0134(9) 0.0090(8) 0.0068(8)
O5 0.0167(9) 0.0228(10) 0.0188(9) 0.0115(8) 0.0071(8) 0.0046(8)
C7 0.0235(15) 0.0321(16) 0.0321(16) 0.0191(14) 0.0171(14) 0.0100(13)
C8 0.0199(15) 0.0416(19) 0.0367(18) 0.0166(16) 0.0130(14) 0.0017(14)
C9 0.0169(13) 0.0262(14) 0.0242(14) 0.0155(12) 0.0108(12) 0.0086(11)
C10 0.0211(14) 0.0342(16) 0.0234(15) 0.0167(13) 0.0078(12) 0.0081(13)
C12 0.0199(14) 0.0210(14) 0.0238(14) 0.0126(12) 0.0043(12) 0.0061(12)
C13 0.0224(15) 0.0316(16) 0.0297(16) 0.0181(14) 0.0038(13) 0.0117(13)
C14 0.0238(15) 0.0282(15) 0.0309(16) 0.0204(13) 0.0103(13) 0.0156(13)
C15 0.0219(14) 0.0198(13) 0.0308(15) 0.0146(12) 0.0108(12) 0.0119(12)
C16 0.0174(13) 0.0194(13) 0.0222(14) 0.0108(12) 0.0048(11) 0.0075(11)
C22 0.0201(14) 0.0302(16) 0.0242(15) 0.0129(13) 0.0073(12) 0.0078(12)
C23 0.0288(17) 0.0280(16) 0.0329(17) 0.0095(14) 0.0145(14) 0.0072(14)
C24 0.0267(16) 0.0261(15) 0.046(2) 0.0178(15) 0.0190(15) 0.0157(13)
C25 0.0225(15) 0.0288(16) 0.0385(18) 0.0212(14) 0.0109(14) 0.0123(13)
C26 0.0207(14) 0.0243(14) 0.0256(15) 0.0146(12) 0.0083(12) 0.0092(12)

loop_
_atom_type_symbol
_atom_type_description
_atom_type_scat_dispersion_real
_atom_type_scat_dispersion_imag
_atom_type_scat_source
C C 0.0181 0.0091 'International Tables Vol C Tables 4.2.6.8 and 6.1.1.4'
H H 0.0000 0.0000 'International Tables Vol C Tables 4.2.6.8 and 6.1.1.4'
O O 0.0492 0.0322 'International Tables Vol C Tables 4.2.6.8 and 6.1.1.4'
Se Se -0.7943 1.1372 'International Tables Vol C Tables 4.2.6.8 and 6.1.1.4'

loop_
_geom_angle_atom_site_label_1
_geom_angle_atom_site_label_2
_geom_angle_atom_site_label_3
_geom_angle
_geom_angle_site_symmetry_1
_geom_angle_site_symmetry_3
_geom_angle_publ_flag
C11 Se1 C1 99.22(12) . . ?
C2 Se2 C21 98.95(12) . . ?
C2 C1 C6 119.6(3) . . ?
C2 C1 Se1 123.1(2) . . ?
C6 C1 Se1 117.2(2) . . ?
C1 C2 C3 119.7(3) . . ?
C1 C2 Se2 122.6(2) . . ?
C3 C2 Se2 117.7(2) . . ?
C4 C3 C2 120.7(3) . . ?
C4 C3 H3 119.7 . . ?
C2 C3 H3 119.7 . . ?
O4 C4 C3 125.3(3) . . ?
O4 C4 C5 115.1(2) . . ?
C3 C4 C5 119.6(3) . . ?
O5 C5 C6 124.9(3) . . ?
O5 C5 C4 115.9(2) . . ?
C6 C5 C4 119.2(3) . . ?
C5 C6 C1 121.1(3) . . ?
C5 C6 H6 119.5 . . ?
C1 C6 H6 119.5 . . ?
C12 C11 C16 120.0(3) . . ?
C12 C11 Se1 117.7(2) . . ?
C16 C11 Se1 122.2(2) . . ?
C26 C21 C22 120.1(3) . . ?
C26 C21 Se2 123.5(2) . . ?
C22 C21 Se2 116.4(2) . . ?
C4 O4 C7 116.7(2) . . ?
C5 O5 C9 117.1(2) . . ?
O4 C7 C8 107.1(3) . . ?
O4 C7 H71 110.3 . . ?
C8 C7 H71 110.3 . . ?
O4 C7 H72 110.3 . . ?
C8 C7 H72 110.3 . . ?
H71 C7 H72 108.5 . . ?
C7 C8 H81 109.5 . . ?
C7 C8 H82 109.5 . . ?
H81 C8 H82 109.5 . . ?
C7 C8 H83 109.5 . . ?
H81 C8 H83 109.5 . . ?
H82 C8 H83 109.5 . . ?
O5 C9 C10 107.5(2) . . ?
O5 C9 H91 110.2 . . ?
C10 C9 H91 110.2 . . ?
O5 C9 H92 110.2 . . ?
C10 C9 H92 110.2 . . ?
H91 C9 H92 108.5 . . ?
C9 C10 H101 109.5 . . ?
C9 C10 H102 109.5 . . ?
H101 C10 H102 109.5 . . ?
C9 C10 H103 109.5 . . ?
H101 C10 H103 109.5 . . ?
H102 C10 H103 109.5 . . ?
C11 C12 C13 119.9(3) . . ?
C11 C12 H12 120.0 . . ?
C13 C12 H12 120.0 . . ?
C14 C13 C12 120.3(3) . . ?
C14 C13 H13 119.8 . . ?
C12 C13 H13 119.8 . . ?
C15 C14 C13 119.5(3) . . ?
C15 C14 H14 120.3 . . ?
C13 C14 H14 120.3 . . ?
C16 C15 C14 120.7(3) . . ?
C16 C15 H15 119.7 . . ?
C14 C15 H15 119.7 . . ?
C15 C16 C11 119.5(3) . . ?
C15 C16 H16 120.2 . . ?
C11 C16 H16 120.2 . . ?
C23 C22 C21 119.5(3) . . ?
C23 C22 H22 120.3 . . ?
C21 C22 H22 120.3 . . ?
C24 C23 C22 120.3(3) . . ?
C24 C23 H23 119.8 . . ?
C22 C23 H23 119.8 . . ?
C25 C24 C23 119.6(3) . . ?
C25 C24 H24 120.2 . . ?
C23 C24 H24 120.2 . . ?
C24 C25 C26 120.8(3) . . ?
C24 C25 H25 119.6 . . ?
C26 C25 H25 119.6 . . ?
C25 C26 C21 119.6(3) . . ?
C25 C26 H26 120.2 . . ?
C21 C26 H26 120.2 . . ?

loop_
_geom_bond_atom_site_label_1
_geom_bond_atom_site_label_2
_geom_bond_distance
_geom_bond_site_symmetry_2
_geom_bond_publ_flag
Se1 C11 1.917(3) . ?
Se1 C1 1.924(3) . ?
Se2 C2 1.921(3) . ?
Se2 C21 1.927(3) . ?
C1 C2 1.387(4) . ?
C1 C6 1.394(4) . ?
C2 C3 1.405(4) . ?
C3 C4 1.382(4) . ?
C3 H3 0.9500 . ?
C4 O4 1.362(3) . ?
C4 C5 1.413(4) . ?
C5 O5 1.358(3) . ?
C5 C6 1.388(4) . ?
C6 H6 0.9500 . ?
C11 C12 1.387(4) . ?
C11 C16 1.397(4) . ?
C21 C26 1.388(4) . ?
C21 C22 1.394(4) . ?
O4 C7 1.444(3) . ?
O5 C9 1.445(3) . ?
C7 C8 1.503(5) . ?
C7 H71 0.9900 . ?
C7 H72 0.9900 . ?
C8 H81 0.9800 . ?
C8 H82 0.9800 . ?
C8 H83 0.9800 . ?
C9 C10 1.504(4) . ?
C9 H91 0.9900 . ?
C9 H92 0.9900 . ?
C10 H101 0.9800 . ?
C10 H102 0.9800 . ?
C10 H103 0.9800 . ?
C12 C13 1.390(4) . ?
C12 H12 0.9500 . ?
C13 C14 1.389(5) . ?
C13 H13 0.9500 . ?
C14 C15 1.388(4) . ?
C14 H14 0.9500 . ?
C15 C16 1.387(4) . ?
C15 H15 0.9500 . ?
C16 H16 0.9500 . ?
C22 C23 1.393(5) . ?
C22 H22 0.9500 . ?
C23 C24 1.386(5) . ?
C23 H23 0.9500 . ?
C24 C25 1.380(5) . ?
C24 H24 0.9500 . ?
C25 C26 1.386(4) . ?
C25 H25 0.9500 . ?
C26 H26 0.9500 . ?

loop_
_cod_related_entry_id
_cod_related_entry_database
_cod_related_entry_code
1 ChemSpider 9060526
